data_1510799
loop_
_publ_author_name
'Bartl, H.'
'Schuckmann, W.'

_publ_section_title
;
 Zur Struktur des Strontium-Pyroborates Sr2 B2 O5
;
_journal_name_full
;
Neues Jahrbuch fuer Mineralogie. Monatshefte (Band=Jahr) (1950-)
;
_journal_page_first 253
_journal_page_last 258
_journal_volume 1966
_journal_year 1966
_chemical_formula_sum 'B2 O5 Sr2'
_chemical_name_systematic 'Sr2 (B2 O5)'
_space_group_IT_number 14
_symmetry_space_group_name_Hall '-P 2yab'
_symmetry_space_group_name_H-M 'P 1 21/a 1'
_cell_angle_alpha 90
_cell_angle_beta 92.6
_cell_angle_gamma 90
_cell_formula_units_Z 4
_cell_length_a 11.85
_cell_length_b 5.35
_cell_length_c 7.71
_cell_volume 488.292
_citation_journal_id_ASTM NJMMAW
_cod_data_source_file boron_301.cif
_cod_data_source_block B2O5Sr2
_cod_original_cell_volume 488.2916
_cod_original_sg_symbol_Hall '-P 2ybc (z,y,-x)'
_cod_database_code 1510799

loop_
_symmetry_equiv_pos_as_xyz
x,y,z
-x+1/2,y+1/2,-z
-x,-y,-z
x-1/2,-y-1/2,z

loop_
_atom_site_label
_atom_site_type_symbol
_atom_site_fract_x
_atom_site_fract_y
_atom_site_fract_z
_atom_site_occupancy
_atom_site_U_iso_or_equiv
Sr1 Sr+2 0.1323 0.0519 0.3823 1 0.0
O1 O-2 0.635 -0.297 0.112 1 0.0
O2 O-2 0.65 0.155 0.141 1 0.0
B2 B+3 0.415 0.05 0.337 1 0.0
O5 O-2 0.331 -0.094 0.402 1 0.0
O3 O-2 0.496 -0.101 0.244 1 0.0
B1 B+3 0.593 -0.07 0.161 1 0.0
Sr2 Sr+2 0.3399 0.5291 0.1232 1 0.0
O4 O-2 0.43 0.301 0.356 1 0.0
